data_4112843
loop_
_publ_author_name
'Lara Morello'
'Jason B. Love'
'Brian O. Patrick'
'Michael D. Fryzuk'

_publ_section_title
;
 Carbon-Nitrogen Bond Formation via the Reaction of Terminal Alkynes with
 a Dinuclear Side-on Dinitrogen Complex
;
_journal_name_full 'Journal of the American Chemical Society'
_journal_page_first 9480
_journal_page_last 9481
_journal_paper_doi 10.1021/ja049490b
_journal_volume 126
_journal_year 2004
_chemical_formula_sum 'C69 H107 N6 P4 Si8 Zr2'
_chemical_formula_weight 1551.65
_chemical_name_systematic
;
 ?
;
_space_group_IT_number 2
_symmetry_cell_setting triclinic
_symmetry_space_group_name_Hall '-P 1'
_symmetry_space_group_name_H-M 'P -1'
_atom_sites_solution_hydrogens geom
_atom_sites_solution_primary direct
_atom_sites_solution_secondary difmap
_audit_creation_method SHELXL-97
_cell_angle_alpha 91.876(2)
_cell_angle_beta 103.2790(10)
_cell_angle_gamma 107.544(2)
_cell_formula_units_Z 2
_cell_length_a 12.5329(7)
_cell_length_b 13.3989(5)
_cell_length_c 25.9965(18)
_cell_measurement_reflns_used 18902
_cell_measurement_temperature 173(2)
_cell_measurement_theta_max 30.05
_cell_measurement_theta_min 2.76
_cell_volume 4026.6(4)
_computing_structure_refinement 'SHELXL-97 (Sheldrick, 1997)'
_diffrn_ambient_temperature 173(2)
_diffrn_detector_area_resol_mean 11.76
_diffrn_measured_fraction_theta_full 0.804
_diffrn_measured_fraction_theta_max 0.804
_diffrn_measurement_device_type 'Rigaku/ADSC CCD'
_diffrn_measurement_method 'area detector'
_diffrn_radiation_monochromator graphite
_diffrn_radiation_source 'fine-focus sealed tube'
_diffrn_radiation_type MoK\a
_diffrn_radiation_wavelength 0.71069
_diffrn_reflns_av_R_equivalents 0.045
_diffrn_reflns_av_sigmaI/netI 0.0780
_diffrn_reflns_limit_h_max 15
_diffrn_reflns_limit_h_min 0
_diffrn_reflns_limit_k_max 15
_diffrn_reflns_limit_k_min -16
_diffrn_reflns_limit_l_max 29
_diffrn_reflns_limit_l_min -33
_diffrn_reflns_number 15659
_diffrn_reflns_theta_full 28.00
_diffrn_reflns_theta_max 28.00
_diffrn_reflns_theta_min 2.76
_exptl_absorpt_coefficient_mu 0.499
_exptl_absorpt_correction_T_max 1.0000
_exptl_absorpt_correction_T_min 0.7231
_exptl_absorpt_correction_type multi-scan
_exptl_crystal_colour orange
_exptl_crystal_density_diffrn 1.280
_exptl_crystal_description platelet
_exptl_crystal_F_000 1630
_exptl_crystal_size_max 0.40
_exptl_crystal_size_mid 0.20
_exptl_crystal_size_min 0.07
_refine_diff_density_max 1.217
_refine_diff_density_min -0.659
_refine_diff_density_rms 0.087
_refine_ls_extinction_method none
_refine_ls_goodness_of_fit_ref 1.116
_refine_ls_hydrogen_treatment mixed
_refine_ls_matrix_type full
_refine_ls_number_parameters 824
_refine_ls_number_reflns 15659
_refine_ls_number_restraints 0
_refine_ls_restrained_S_all 1.116
_refine_ls_R_factor_all 0.0743
_refine_ls_R_factor_gt 0.0552
_refine_ls_shift/su_max 0.007
_refine_ls_shift/su_mean 0.001
_refine_ls_structure_factor_coef Fsqd
_refine_ls_weighting_details 'calc w=1/[\s^2^(Fo^2^)+(0.0000P)^2^+10.5122P] where P=(Fo^2^+2Fc^2^)/3'
_refine_ls_weighting_scheme calc
_refine_ls_wR_factor_gt 0.1280
_refine_ls_wR_factor_ref 0.1364
_reflns_number_gt 12548
_reflns_number_total 15659
_reflns_threshold_expression >2sigma(I)
_cod_data_source_file ja049490bsi20040210_020115_2.cif
_cod_data_source_block mf449
_cod_database_code 4112843

loop_
_symmetry_equiv_pos_as_xyz
'x, y, z'
'-x, -y, -z'

loop_
_atom_site_label
_atom_site_type_symbol
_atom_site_fract_x
_atom_site_fract_y
_atom_site_fract_z
_atom_site_U_iso_or_equiv
_atom_site_adp_type
_atom_site_occupancy
_atom_site_symmetry_multiplicity
_atom_site_calc_flag
_atom_site_refinement_flags
_atom_site_disorder_assembly
_atom_site_disorder_group
Zr1 Zr 0.09887(3) 0.23723(3) 0.721355(14) 0.01856(9) Uani 1 1 d . . .
Zr2 Zr 0.00860(3) 0.03769(3) 0.794887(15) 0.01907(9) Uani 1 1 d . . .
P1 P 0.15866(10) 0.14098(9) 0.64065(4) 0.0278(2) Uani 1 1 d . . .
P2 P 0.05523(9) 0.40002(8) 0.77116(4) 0.0247(2) Uani 1 1 d . . .
P3 P -0.02751(10) -0.13133(8) 0.72390(4) 0.0278(2) Uani 1 1 d . . .
P4 P -0.01076(10) 0.10145(9) 0.89369(4) 0.0268(2) Uani 1 1 d . . .
Si1 Si 0.36533(11) 0.33805(10) 0.70393(5) 0.0320(3) Uani 1 1 d . . .
Si2A Si 0.31503(11) 0.47600(9) 0.77896(5) 0.0314(3) Uani 1 1 d . . .
Si3 Si 0.02157(13) 0.42755(10) 0.64797(5) 0.0359(3) Uani 1 1 d . . .
Si4 Si -0.01168(11) 0.24045(11) 0.58032(5) 0.0317(3) Uani 1 1 d . . .
Si5 Si -0.22683(11) -0.19464(10) 0.77624(5) 0.0330(3) Uani 1 1 d . . .
Si6 Si -0.25581(11) -0.01412(10) 0.83215(5) 0.0333(3) Uani 1 1 d . . .
Si7 Si 0.10805(11) -0.07533(9) 0.90336(5) 0.0282(3) Uani 1 1 d . . .
Si8 Si 0.18890(11) -0.11067(9) 0.80696(5) 0.0287(3) Uani 1 1 d . . .
N1 N 0.2665(3) 0.3628(3) 0.73481(14) 0.0252(7) Uani 1 1 d . . .
N2 N 0.0243(3) 0.3005(3) 0.64449(14) 0.0289(8) Uani 1 1 d . . .
N3 N -0.1688(3) -0.0652(3) 0.80402(15) 0.0279(8) Uani 1 1 d . . .
N4 N 0.1065(3) -0.0566(3) 0.83761(13) 0.0237(7) Uani 1 1 d . . .
N5 N 0.1493(3) 0.1192(2) 0.76124(13) 0.0195(7) Uani 1 1 d . . .
N6 N 0.1361(3) 0.1891(2) 0.80175(12) 0.0196(7) Uani 1 1 d . . .
C1 C 0.2849(4) 0.2527(4) 0.63858(18) 0.0337(10) Uani 1 1 d . . .
H1A H 0.2592 0.2979 0.6123 0.040 Uiso 1 1 calc R . .
H1B H 0.3398 0.2252 0.6255 0.040 Uiso 1 1 calc R . .
C2 C 0.1958(4) 0.4754(3) 0.81215(19) 0.0328(10) Uani 1 1 d . . .
H2A H 0.2095 0.4452 0.8464 0.039 Uiso 1 1 calc R . .
H2B H 0.1975 0.5488 0.8199 0.039 Uiso 1 1 calc R . .
C3 C 0.0182(5) 0.4772(4) 0.71654(19) 0.0394(11) Uani 1 1 d . . .
H3A H 0.0723 0.5500 0.7257 0.047 Uiso 1 1 calc R . .
H3B H -0.0604 0.4806 0.7146 0.047 Uiso 1 1 calc R . .
C4 C 0.0534(4) 0.1305(4) 0.57886(17) 0.0342(10) Uani 1 1 d . . .
H4A H -0.0082 0.0616 0.5733 0.041 Uiso 1 1 calc R . .
H4B H 0.0908 0.1348 0.5490 0.041 Uiso 1 1 calc R . .
C5 C 0.4622(4) 0.2746(4) 0.7469(2) 0.0463(13) Uani 1 1 d . . .
H5A H 0.5069 0.3221 0.7793 0.069 Uiso 1 1 calc R . .
H5B H 0.5152 0.2602 0.7274 0.069 Uiso 1 1 calc R . .
H5C H 0.4154 0.2085 0.7564 0.069 Uiso 1 1 calc R . .
C6 C 0.4657(5) 0.4553(4) 0.6833(3) 0.0570(16) Uani 1 1 d . . .
H6A H 0.4215 0.4991 0.6655 0.086 Uiso 1 1 calc R . .
H6B H 0.5042 0.4317 0.6588 0.086 Uiso 1 1 calc R . .
H6C H 0.5238 0.4966 0.7148 0.086 Uiso 1 1 calc R . .
C7 C 0.4487(4) 0.4887(4) 0.8323(2) 0.0428(12) Uani 1 1 d . . .
H7A H 0.4376 0.4245 0.8503 0.064 Uiso 1 1 calc R . .
H7B H 0.4640 0.5493 0.8582 0.064 Uiso 1 1 calc R . .
H7C H 0.5144 0.4988 0.8164 0.064 Uiso 1 1 calc R . .
C8 C 0.3486(5) 0.6054(4) 0.7503(2) 0.0440(12) Uani 1 1 d . . .
H8A H 0.3990 0.6060 0.7265 0.066 Uiso 1 1 calc R . .
H8B H 0.3878 0.6628 0.7792 0.066 Uiso 1 1 calc R . .
H8C H 0.2766 0.6150 0.7304 0.066 Uiso 1 1 calc R . .
C9 C 0.1446(6) 0.5252(4) 0.6289(2) 0.0564(16) Uani 1 1 d . . .
H9A H 0.2173 0.5133 0.6461 0.085 Uiso 1 1 calc R . .
H9B H 0.1480 0.5967 0.6403 0.085 Uiso 1 1 calc R . .
H9C H 0.1327 0.5165 0.5902 0.085 Uiso 1 1 calc R . .
C10 C -0.1130(6) 0.4439(5) 0.6030(2) 0.0581(16) Uani 1 1 d . . .
H10A H -0.1109 0.4339 0.5658 0.087 Uiso 1 1 calc R . .
H10B H -0.1162 0.5147 0.6111 0.087 Uiso 1 1 calc R . .
H10C H -0.1817 0.3914 0.6089 0.087 Uiso 1 1 calc R . .
C11 C 0.0453(5) 0.3279(4) 0.5305(2) 0.0443(12) Uani 1 1 d . . .
H11A H 0.0059 0.3811 0.5246 0.066 Uiso 1 1 calc R . .
H11B H 0.0308 0.2850 0.4968 0.066 Uiso 1 1 calc R . .
H11C H 0.1286 0.3628 0.5443 0.066 Uiso 1 1 calc R . .
C12 C -0.1705(4) 0.1783(4) 0.54915(19) 0.0420(12) Uani 1 1 d . . .
H12A H -0.2044 0.1264 0.5714 0.063 Uiso 1 1 calc R . .
H12B H -0.1817 0.1433 0.5137 0.063 Uiso 1 1 calc R . .
H12C H -0.2084 0.2328 0.5460 0.063 Uiso 1 1 calc R . .
C13 C 0.2088(4) 0.0263(4) 0.63706(17) 0.0310(10) Uani 1 1 d . . .
C14 C 0.1402(4) -0.0660(4) 0.60383(18) 0.0335(10) Uani 1 1 d . . .
H14 H 0.0676 -0.0687 0.5815 0.040 Uiso 1 1 calc R . .
C15 C 0.1776(5) -0.1537(4) 0.6033(2) 0.0406(12) Uani 1 1 d . . .
H15 H 0.1299 -0.2162 0.5810 0.049 Uiso 1 1 calc R . .
C16 C 0.2836(5) -0.1505(4) 0.6351(2) 0.0416(12) Uani 1 1 d . . .
H16 H 0.3092 -0.2104 0.6346 0.050 Uiso 1 1 calc R . .
C17 C 0.3517(5) -0.0599(4) 0.6674(2) 0.0432(12) Uani 1 1 d . . .
H17 H 0.4248 -0.0571 0.6893 0.052 Uiso 1 1 calc R . .
C18 C 0.3142(4) 0.0281(4) 0.66834(18) 0.0352(10) Uani 1 1 d . . .
H18 H 0.3622 0.0902 0.6909 0.042 Uiso 1 1 calc R . .
C19 C -0.0464(4) 0.4039(3) 0.81095(16) 0.0256(9) Uani 1 1 d . . .
C20 C -0.0231(4) 0.4868(3) 0.8503(2) 0.0358(11) Uani 1 1 d . . .
H20 H 0.0499 0.5404 0.8587 0.043 Uiso 1 1 calc R . .
C21 C -0.1051(5) 0.4916(4) 0.8769(2) 0.0455(13) Uani 1 1 d . . .
H21 H -0.0884 0.5487 0.9032 0.055 Uiso 1 1 calc R . .
C22 C -0.2118(5) 0.4137(4) 0.8654(2) 0.0456(13) Uani 1 1 d . . .
H22 H -0.2681 0.4176 0.8838 0.055 Uiso 1 1 calc R . .
C23 C -0.2361(4) 0.3297(4) 0.8270(2) 0.0418(12) Uani 1 1 d . . .
H23 H -0.3088 0.2757 0.8192 0.050 Uiso 1 1 calc R . .
C24 C -0.1536(4) 0.3252(4) 0.80004(19) 0.0329(10) Uani 1 1 d . . .
H24 H -0.1703 0.2678 0.7739 0.040 Uiso 1 1 calc R . .
C25 C -0.1118(4) -0.2363(3) 0.75474(19) 0.0341(10) Uani 1 1 d . . .
H25A H -0.0604 -0.2529 0.7860 0.041 Uiso 1 1 calc R . .
H25B H -0.1482 -0.3006 0.7291 0.041 Uiso 1 1 calc R . .
C26 C -0.1593(4) 0.0967(4) 0.88557(19) 0.0353(10) Uani 1 1 d . . .
H26A H -0.1685 0.1646 0.8752 0.042 Uiso 1 1 calc R . .
H26B H -0.1814 0.0844 0.9196 0.042 Uiso 1 1 calc R . .
C27 C 0.0049(4) -0.0144(4) 0.92488(18) 0.0315(10) Uani 1 1 d . . .
H27A H -0.0722 -0.0685 0.9174 0.038 Uiso 1 1 calc R . .
H27B H 0.0316 0.0048 0.9639 0.038 Uiso 1 1 calc R . .
C28 C 0.1131(4) -0.1464(4) 0.73355(18) 0.0325(10) Uani 1 1 d . . .
H28A H 0.1581 -0.0995 0.7120 0.039 Uiso 1 1 calc R . .
H28B H 0.1058 -0.2200 0.7224 0.039 Uiso 1 1 calc R . .
C29 C -0.3507(5) -0.2161(4) 0.7163(2) 0.0521(14) Uani 1 1 d . . .
H29A H -0.4132 -0.1970 0.7264 0.078 Uiso 1 1 calc R . .
H29B H -0.3790 -0.2904 0.7017 0.078 Uiso 1 1 calc R . .
H29C H -0.3248 -0.1721 0.6893 0.078 Uiso 1 1 calc R . .
C30 C -0.2759(5) -0.2957(4) 0.8215(2) 0.0497(14) Uani 1 1 d . . .
H30A H -0.2231 -0.2753 0.8571 0.074 Uiso 1 1 calc R . .
H30B H -0.2759 -0.3645 0.8074 0.074 Uiso 1 1 calc R . .
H30C H -0.3542 -0.3001 0.8237 0.074 Uiso 1 1 calc R . .
C31 C -0.3539(4) 0.0394(4) 0.7846(2) 0.0428(12) Uani 1 1 d . . .
H31A H -0.3080 0.0984 0.7695 0.064 Uiso 1 1 calc R . .
H31B H -0.4025 0.0641 0.8032 0.064 Uiso 1 1 calc R . .
H31C H -0.4031 -0.0159 0.7560 0.064 Uiso 1 1 calc R . .
C32 C -0.3530(5) -0.1050(5) 0.8675(3) 0.0607(17) Uani 1 1 d . . .
H32A H -0.4117 -0.1611 0.8418 0.091 Uiso 1 1 calc R . .
H32B H -0.3911 -0.0654 0.8853 0.091 Uiso 1 1 calc R . .
H32C H -0.3072 -0.1362 0.8940 0.091 Uiso 1 1 calc R . .
C33 C 0.0519(5) -0.2147(4) 0.9178(2) 0.0454(13) Uani 1 1 d . . .
H33A H -0.0159 -0.2533 0.8893 0.068 Uiso 1 1 calc R . .
H33B H 0.0300 -0.2157 0.9517 0.068 Uiso 1 1 calc R . .
H33C H 0.1122 -0.2482 0.9201 0.068 Uiso 1 1 calc R . .
C34 C 0.2564(5) -0.0175(5) 0.9479(2) 0.0445(12) Uani 1 1 d . . .
H34A H 0.3054 -0.0583 0.9408 0.067 Uiso 1 1 calc R . .
H34B H 0.2524 -0.0193 0.9851 0.067 Uiso 1 1 calc R . .
H34C H 0.2892 0.0556 0.9411 0.067 Uiso 1 1 calc R . .
C35 C 0.3412(4) -0.0293(4) 0.8122(2) 0.0430(12) Uani 1 1 d . . .
H35A H 0.3420 0.0304 0.7913 0.064 Uiso 1 1 calc R . .
H35B H 0.3815 -0.0724 0.7985 0.064 Uiso 1 1 calc R . .
H35C H 0.3802 -0.0030 0.8495 0.064 Uiso 1 1 calc R . .
C36 C 0.2017(6) -0.2371(5) 0.8321(3) 0.0588(17) Uani 1 1 d . . .
H36A H 0.2461 -0.2232 0.8694 0.088 Uiso 1 1 calc R . .
H36B H 0.2412 -0.2679 0.8107 0.088 Uiso 1 1 calc R . .
H36C H 0.1243 -0.2863 0.8294 0.088 Uiso 1 1 calc R . .
C37 C -0.1008(4) -0.1659(3) 0.65349(18) 0.0329(10) Uani 1 1 d . . .
C38 C -0.1402(4) -0.0945(4) 0.62388(19) 0.0370(11) Uani 1 1 d . . .
H38 H -0.1285 -0.0262 0.6402 0.044 Uiso 1 1 calc R . .
C39 C -0.1968(5) -0.1220(4) 0.5705(2) 0.0439(12) Uani 1 1 d . . .
H39 H -0.2242 -0.0727 0.5504 0.053 Uiso 1 1 calc R . .
C40 C -0.2132(5) -0.2204(4) 0.5465(2) 0.0473(13) Uani 1 1 d . . .
H40 H -0.2516 -0.2387 0.5099 0.057 Uiso 1 1 calc R . .
C41 C -0.1745(5) -0.2927(4) 0.5752(2) 0.0478(13) Uani 1 1 d . . .
H41 H -0.1865 -0.3607 0.5585 0.057 Uiso 1 1 calc R . .
C42 C -0.1180(5) -0.2657(4) 0.6286(2) 0.0431(12) Uani 1 1 d . . .
H42 H -0.0908 -0.3153 0.6485 0.052 Uiso 1 1 calc R . .
C43 C 0.0744(4) 0.2121(4) 0.94423(18) 0.0336(10) Uani 1 1 d . . .
C44 C 0.1643(5) 0.2057(4) 0.9855(2) 0.0441(12) Uani 1 1 d . . .
H44 H 0.1818 0.1416 0.9884 0.053 Uiso 1 1 calc R . .
C45 C 0.2289(5) 0.2926(5) 1.0228(2) 0.0525(14) Uani 1 1 d . . .
H45 H 0.2904 0.2877 1.0507 0.063 Uiso 1 1 calc R . .
C46 C 0.2035(6) 0.3851(5) 1.0191(2) 0.0574(16) Uani 1 1 d . . .
H46 H 0.2481 0.4447 1.0441 0.069 Uiso 1 1 calc R . .
C47 C 0.1133(6) 0.3915(4) 0.9791(2) 0.0577(16) Uani 1 1 d . . .
H47 H 0.0958 0.4557 0.9769 0.069 Uiso 1 1 calc R . .
C48 C 0.0477(5) 0.3061(4) 0.9421(2) 0.0460(13) Uani 1 1 d . . .
H48 H -0.0155 0.3113 0.9152 0.055 Uiso 1 1 calc R . .
C49 C -0.0921(4) 0.1233(3) 0.72735(16) 0.0255(9) Uani 1 1 d . . .
C50 C -0.1797(4) 0.1238(3) 0.69657(17) 0.0292(9) Uani 1 1 d . . .
C51 C -0.2866(4) 0.1198(4) 0.65955(18) 0.0381(11) Uani 1 1 d . . .
C52 C -0.3173(5) 0.2095(6) 0.6520(2) 0.0530(15) Uani 1 1 d . . .
H52 H -0.2709 0.2746 0.6724 0.064 Uiso 1 1 calc R . .
C53 C -0.4210(6) 0.2024(6) 0.6127(2) 0.0628(18) Uani 1 1 d . . .
H53 H -0.4449 0.2629 0.6071 0.075 Uiso 1 1 calc R . .
C54 C -0.4859(5) 0.1074(6) 0.5832(2) 0.0545(16) Uani 1 1 d . . .
C55 C -0.4575(5) 0.0187(6) 0.5914(2) 0.0560(16) Uani 1 1 d . . .
H55 H -0.5047 -0.0464 0.5712 0.067 Uiso 1 1 calc R . .
C56 C -0.3588(4) 0.0247(5) 0.6294(2) 0.0462(13) Uani 1 1 d . . .
H56 H -0.3387 -0.0377 0.6355 0.055 Uiso 1 1 calc R . .
C57 C -0.5967(6) 0.0990(7) 0.5403(3) 0.080(2) Uani 1 1 d . . .
H57A H -0.5940 0.0656 0.5067 0.120 Uiso 1 1 calc R . .
H57B H -0.6023 0.1695 0.5353 0.120 Uiso 1 1 calc R . .
H57C H -0.6642 0.0563 0.5515 0.120 Uiso 1 1 calc R . .
C58 C 0.2285(4) 0.2327(3) 0.84753(16) 0.0276(9) Uani 1 1 d . . .
H58 H 0.2167 0.2784 0.8728 0.033 Uiso 1 1 calc R . .
C59 C 0.3302(4) 0.2157(4) 0.85836(18) 0.0344(10) Uani 1 1 d . . .
H59 H 0.3431 0.1722 0.8324 0.041 Uiso 1 1 calc R . .
C60 C 0.4242(4) 0.2577(4) 0.9065(2) 0.0410(12) Uani 1 1 d . . .
C61 C 0.5219(5) 0.2276(5) 0.9135(3) 0.0613(17) Uani 1 1 d . . .
H61 H 0.5287 0.1814 0.8868 0.074 Uiso 1 1 calc R . .
C62 C 0.6134(6) 0.2663(6) 0.9611(3) 0.077(2) Uani 1 1 d . . .
H62 H 0.6799 0.2441 0.9660 0.093 Uiso 1 1 calc R . .
C63 C 0.6063(6) 0.3343(5) 0.9994(3) 0.069(2) Uani 1 1 d . . .
C64 C 0.5089(6) 0.3641(5) 0.9918(2) 0.0666(19) Uani 1 1 d . . .
H64 H 0.5027 0.4107 1.0185 0.080 Uiso 1 1 calc R . .
C65 C 0.4188(5) 0.3280(4) 0.9462(2) 0.0502(14) Uani 1 1 d . . .
H65 H 0.3530 0.3511 0.9419 0.060 Uiso 1 1 calc R . .
C66 C 0.6968(9) 0.3719(8) 1.0512(4) 0.127(4) Uani 1 1 d . . .
H66A H 0.7304 0.4487 1.0543 0.191 Uiso 1 1 calc R . .
H66B H 0.7576 0.3396 1.0522 0.191 Uiso 1 1 calc R . .
H66C H 0.6613 0.3519 1.0808 0.191 Uiso 1 1 calc R . .
C67 C 0.4875(10) 0.5374(10) 0.5145(6) 0.143(5) Uani 1 1 d . . 1
H67A H 0.4452 0.4949 0.5384 0.172 Uiso 1 1 calc R . 1
H67B H 0.5642 0.5776 0.5378 0.172 Uiso 1 1 calc R . 1
C68A C 0.435(3) 0.613(2) 0.5049(12) 0.141(7) Uani 0.504(18) 1 d P A 1
H68A H 0.3627 0.5807 0.4767 0.169 Uiso 0.504(18) 1 calc PR A 1
H68B H 0.4856 0.6689 0.4893 0.169 Uiso 0.504(18) 1 calc PR A 1
C69 C 0.4038(13) 0.6660(11) 0.5474(6) 0.162(5) Uani 1 1 d . A 1
H69A H 0.3674 0.7175 0.5324 0.242 Uiso 1 1 calc R A 1
H69B H 0.4737 0.7022 0.5753 0.242 Uiso 1 1 calc R A 1
H69C H 0.3497 0.6136 0.5624 0.242 Uiso 1 1 calc R A 1
C68B C 0.401(3) 0.556(2) 0.5294(13) 0.141(7) Uani 0.496(18) 1 d P A 2

loop_
_atom_site_aniso_label
_atom_site_aniso_U_11
_atom_site_aniso_U_22
_atom_site_aniso_U_33
_atom_site_aniso_U_23
_atom_site_aniso_U_13
_atom_site_aniso_U_12
Zr1 0.0202(2) 0.01568(18) 0.01757(19) -0.00054(13) 0.00573(13) 0.00200(13)
Zr2 0.0225(2) 0.01415(18) 0.01958(19) -0.00050(14) 0.00950(14) 0.00146(13)
P1 0.0287(6) 0.0312(6) 0.0219(5) -0.0017(4) 0.0097(4) 0.0053(4)
P2 0.0280(6) 0.0185(5) 0.0271(6) -0.0021(4) 0.0091(4) 0.0056(4)
P3 0.0331(6) 0.0185(5) 0.0290(6) -0.0042(4) 0.0149(5) -0.0005(4)
P4 0.0352(6) 0.0236(5) 0.0239(5) -0.0003(4) 0.0142(4) 0.0078(4)
Si1 0.0254(7) 0.0296(6) 0.0370(7) -0.0014(5) 0.0143(5) -0.0015(5)
Si2A 0.0305(7) 0.0199(6) 0.0384(7) -0.0024(5) 0.0109(5) -0.0010(5)
Si3 0.0474(8) 0.0283(7) 0.0317(7) 0.0081(5) 0.0068(6) 0.0137(6)
Si4 0.0344(7) 0.0383(7) 0.0206(6) 0.0045(5) 0.0069(5) 0.0087(5)
Si5 0.0301(7) 0.0242(6) 0.0377(7) -0.0006(5) 0.0153(5) -0.0063(5)
Si6 0.0272(7) 0.0350(7) 0.0386(7) 0.0033(5) 0.0182(5) 0.0042(5)
Si7 0.0388(7) 0.0233(6) 0.0267(6) 0.0083(5) 0.0150(5) 0.0102(5)
Si8 0.0369(7) 0.0231(6) 0.0325(7) 0.0062(5) 0.0174(5) 0.0120(5)
N1 0.0218(18) 0.0198(17) 0.0314(19) -0.0014(14) 0.0097(14) 0.0011(13)
N2 0.036(2) 0.029(2) 0.0214(18) 0.0061(15) 0.0070(15) 0.0104(15)
N3 0.0237(19) 0.0229(18) 0.034(2) -0.0006(15) 0.0144(15) -0.0021(13)
N4 0.0297(19) 0.0178(17) 0.0267(18) 0.0052(13) 0.0144(14) 0.0062(13)
N5 0.0232(18) 0.0154(16) 0.0213(16) 0.0012(12) 0.0109(13) 0.0042(12)
N6 0.0212(17) 0.0176(16) 0.0189(16) -0.0003(12) 0.0082(12) 0.0026(12)
C1 0.032(3) 0.037(3) 0.032(2) 0.0010(19) 0.0158(19) 0.0052(19)
C2 0.033(3) 0.022(2) 0.038(3) -0.0076(18) 0.0052(19) 0.0047(17)
C3 0.058(3) 0.030(3) 0.037(3) 0.006(2) 0.016(2) 0.021(2)
C4 0.034(3) 0.042(3) 0.023(2) -0.0011(19) 0.0082(18) 0.007(2)
C5 0.034(3) 0.050(3) 0.052(3) -0.009(3) 0.007(2) 0.014(2)
C6 0.056(4) 0.042(3) 0.072(4) -0.003(3) 0.040(3) -0.004(3)
C7 0.034(3) 0.035(3) 0.047(3) -0.002(2) 0.004(2) -0.004(2)
C8 0.050(3) 0.025(2) 0.054(3) -0.001(2) 0.022(2) 0.002(2)
C9 0.086(5) 0.035(3) 0.045(3) 0.011(2) 0.024(3) 0.008(3)
C10 0.088(5) 0.053(4) 0.043(3) 0.008(3) 0.004(3) 0.044(3)
C11 0.053(3) 0.051(3) 0.028(3) 0.008(2) 0.014(2) 0.013(2)
C12 0.039(3) 0.053(3) 0.028(2) -0.003(2) 0.006(2) 0.008(2)
C13 0.035(3) 0.034(2) 0.024(2) -0.0002(18) 0.0135(18) 0.0075(18)
C14 0.035(3) 0.037(3) 0.027(2) -0.0024(19) 0.0088(18) 0.0090(19)
C15 0.049(3) 0.035(3) 0.037(3) -0.008(2) 0.014(2) 0.011(2)
C16 0.050(3) 0.038(3) 0.045(3) 0.000(2) 0.020(2) 0.021(2)
C17 0.034(3) 0.053(3) 0.046(3) 0.003(2) 0.013(2) 0.016(2)
C18 0.033(3) 0.037(3) 0.032(2) 0.0008(19) 0.0122(19) 0.0033(19)
C19 0.031(2) 0.023(2) 0.025(2) 0.0007(16) 0.0072(16) 0.0120(16)
C20 0.041(3) 0.022(2) 0.044(3) -0.0022(19) 0.021(2) 0.0041(18)
C21 0.061(4) 0.029(3) 0.054(3) -0.002(2) 0.032(3) 0.013(2)
C22 0.050(3) 0.037(3) 0.060(3) -0.002(2) 0.031(3) 0.017(2)
C23 0.029(3) 0.039(3) 0.057(3) -0.005(2) 0.013(2) 0.010(2)
C24 0.029(2) 0.033(2) 0.035(3) -0.0065(19) 0.0057(18) 0.0098(18)
C25 0.044(3) 0.019(2) 0.036(3) -0.0019(18) 0.019(2) -0.0007(18)
C26 0.043(3) 0.035(3) 0.035(3) -0.001(2) 0.017(2) 0.018(2)
C27 0.040(3) 0.032(2) 0.027(2) 0.0074(18) 0.0181(19) 0.0109(19)
C28 0.037(3) 0.029(2) 0.033(2) -0.0044(18) 0.0167(19) 0.0062(18)
C29 0.040(3) 0.046(3) 0.053(3) -0.009(3) 0.008(2) -0.008(2)
C30 0.054(3) 0.034(3) 0.060(4) 0.010(2) 0.035(3) -0.002(2)
C31 0.025(3) 0.052(3) 0.048(3) -0.001(2) 0.010(2) 0.008(2)
C32 0.057(4) 0.061(4) 0.078(4) 0.015(3) 0.050(3) 0.012(3)
C33 0.067(4) 0.033(3) 0.047(3) 0.018(2) 0.031(3) 0.017(2)
C34 0.049(3) 0.057(3) 0.030(3) 0.009(2) 0.008(2) 0.021(3)
C35 0.032(3) 0.054(3) 0.047(3) 0.004(2) 0.016(2) 0.016(2)
C36 0.095(5) 0.047(3) 0.067(4) 0.027(3) 0.049(4) 0.047(3)
C37 0.034(3) 0.026(2) 0.035(2) -0.0062(18) 0.0138(19) 0.0002(17)
C38 0.041(3) 0.030(2) 0.033(3) -0.005(2) 0.009(2) 0.0025(19)
C39 0.047(3) 0.039(3) 0.038(3) -0.003(2) 0.004(2) 0.010(2)
C40 0.059(4) 0.045(3) 0.030(3) -0.007(2) 0.010(2) 0.008(3)
C41 0.070(4) 0.034(3) 0.036(3) -0.009(2) 0.013(3) 0.014(3)
C42 0.061(3) 0.030(3) 0.035(3) -0.006(2) 0.014(2) 0.010(2)
C43 0.043(3) 0.031(2) 0.028(2) -0.0035(18) 0.017(2) 0.0093(19)
C44 0.056(3) 0.042(3) 0.034(3) -0.004(2) 0.011(2) 0.016(2)
C45 0.060(4) 0.051(4) 0.037(3) -0.007(2) 0.007(3) 0.010(3)
C46 0.068(4) 0.049(4) 0.042(3) -0.020(3) 0.017(3) 0.000(3)
C47 0.088(5) 0.032(3) 0.052(4) -0.009(3) 0.020(3) 0.017(3)
C48 0.062(4) 0.032(3) 0.042(3) -0.002(2) 0.009(2) 0.015(2)
C49 0.022(2) 0.025(2) 0.026(2) 0.0021(16) 0.0061(16) 0.0035(15)
C50 0.029(2) 0.031(2) 0.028(2) 0.0026(18) 0.0109(18) 0.0088(17)
C51 0.030(3) 0.064(3) 0.023(2) 0.003(2) 0.0080(18) 0.017(2)
C52 0.049(4) 0.086(5) 0.030(3) 0.003(3) 0.002(2) 0.037(3)
C53 0.063(4) 0.100(5) 0.049(4) 0.018(4) 0.019(3) 0.057(4)
C54 0.036(3) 0.103(5) 0.023(3) 0.000(3) 0.010(2) 0.019(3)
C55 0.038(3) 0.080(5) 0.043(3) 0.004(3) 0.011(2) 0.009(3)
C56 0.027(3) 0.068(4) 0.036(3) 0.002(2) 0.006(2) 0.006(2)
C57 0.063(5) 0.135(7) 0.050(4) 0.015(4) 0.009(3) 0.046(5)
C58 0.031(2) 0.024(2) 0.022(2) 0.0026(16) 0.0049(16) 0.0021(16)
C59 0.030(3) 0.038(3) 0.028(2) -0.0027(19) 0.0042(18) 0.0042(19)
C60 0.028(3) 0.039(3) 0.043(3) 0.012(2) 0.001(2) -0.0014(19)
C61 0.041(4) 0.066(4) 0.066(4) 0.011(3) -0.003(3) 0.014(3)
C62 0.035(4) 0.077(5) 0.099(6) 0.029(5) -0.013(3) 0.009(3)
C63 0.063(4) 0.054(4) 0.055(4) 0.016(3) -0.023(3) -0.005(3)
C64 0.072(5) 0.057(4) 0.041(3) 0.004(3) -0.013(3) -0.002(3)
C65 0.051(3) 0.048(3) 0.036(3) -0.004(2) -0.003(2) 0.006(3)
C66 0.123(8) 0.109(8) 0.081(6) 0.029(5) -0.049(6) -0.009(6)
C67 0.075(7) 0.129(12) 0.207(15) -0.015(9) 0.010(8) 0.030(7)
C68A 0.169(17) 0.119(16) 0.18(2) 0.067(12) 0.068(14) 0.085(15)
C69 0.191(14) 0.132(11) 0.199(15) 0.018(10) 0.083(12) 0.081(10)
C68B 0.169(17) 0.119(16) 0.18(2) 0.067(12) 0.068(14) 0.085(15)

loop_
_atom_type_symbol
_atom_type_description
_atom_type_scat_dispersion_real
_atom_type_scat_dispersion_imag
_atom_type_scat_source
C C 0.0033 0.0016 'International Tables Vol C Tables 4.2.6.8 and 6.1.1.4'
H H 0.0000 0.0000 'International Tables Vol C Tables 4.2.6.8 and 6.1.1.4'
N N 0.0061 0.0033 'International Tables Vol C Tables 4.2.6.8 and 6.1.1.4'
P P 0.1023 0.0942 'International Tables Vol C Tables 4.2.6.8 and 6.1.1.4'
Si Si 0.0817 0.0704 'International Tables Vol C Tables 4.2.6.8 and 6.1.1.4'
Zr Zr -2.9673 0.5597 'International Tables Vol C Tables 4.2.6.8 and 6.1.1.4'

loop_
_geom_angle_atom_site_label_1
_geom_angle_atom_site_label_2
_geom_angle_atom_site_label_3
_geom_angle
_geom_angle_site_symmetry_1
_geom_angle_site_symmetry_3
N5 Zr1 N6 39.60(12) . .
N5 Zr1 N1 100.99(13) . .
N6 Zr1 N1 94.23(13) . .
N5 Zr1 N2 151.20(13) . .
N6 Zr1 N2 165.27(13) . .
N1 Zr1 N2 91.79(13) . .
N5 Zr1 C49 80.86(13) . .
N6 Zr1 C49 77.36(13) . .
N1 Zr1 C49 164.61(13) . .
N2 Zr1 C49 93.59(14) . .
N5 Zr1 P2 123.61(9) . .
N6 Zr1 P2 84.01(9) . .
N1 Zr1 P2 78.67(9) . .
N2 Zr1 P2 84.02(10) . .
C49 Zr1 P2 87.56(10) . .
N5 Zr1 P1 80.10(9) . .
N6 Zr1 P1 119.02(9) . .
N1 Zr1 P1 88.24(9) . .
N2 Zr1 P1 74.55(10) . .
C49 Zr1 P1 107.10(10) . .
P2 Zr1 P1 154.52(4) . .
N5 Zr1 Zr2 37.61(8) . .
N6 Zr1 Zr2 37.76(8) . .
N1 Zr1 Zr2 130.23(10) . .
N2 Zr1 Zr2 137.97(9) . .
C49 Zr1 Zr2 45.87(10) . .
P2 Zr1 Zr2 101.57(3) . .
P1 Zr1 Zr2 103.56(3) . .
N6 Zr2 N5 39.54(11) . .
N6 Zr2 N4 103.25(13) . .
N5 Zr2 N4 92.41(12) . .
N6 Zr2 N3 150.19(12) . .
N5 Zr2 N3 162.66(13) . .
N4 Zr2 N3 95.74(13) . .
N6 Zr2 C49 78.75(13) . .
N5 Zr2 C49 79.96(13) . .
N4 Zr2 C49 165.46(13) . .
N3 Zr2 C49 88.61(14) . .
N6 Zr2 P3 126.08(9) . .
N5 Zr2 P3 86.58(9) . .
N4 Zr2 P3 74.76(9) . .
N3 Zr2 P3 80.86(9) . .
C49 Zr2 P3 92.32(10) . .
N6 Zr2 P4 85.82(9) . .
N5 Zr2 P4 123.15(9) . .
N4 Zr2 P4 85.43(9) . .
N3 Zr2 P4 72.88(9) . .
C49 Zr2 P4 109.11(10) . .
P3 Zr2 P4 145.22(4) . .
N6 Zr2 Zr1 38.89(9) . .
N5 Zr2 Zr1 36.21(9) . .
N4 Zr2 Zr1 128.34(9) . .
N3 Zr2 Zr1 134.87(10) . .
C49 Zr2 Zr1 46.31(10) . .
P3 Zr2 Zr1 99.92(3) . .
P4 Zr2 Zr1 114.74(3) . .
C4 P1 C13 106.3(2) . .
C4 P1 C1 105.9(2) . .
C13 P1 C1 103.9(2) . .
C4 P1 Zr1 109.16(16) . .
C13 P1 Zr1 132.48(14) . .
C1 P1 Zr1 95.80(14) . .
C2 P2 C19 105.4(2) . .
C2 P2 C3 107.5(2) . .
C19 P2 C3 103.0(2) . .
C2 P2 Zr1 103.00(15) . .
C19 P2 Zr1 132.92(14) . .
C3 P2 Zr1 103.26(15) . .
C28 P3 C25 106.7(2) . .
C28 P3 C37 107.9(2) . .
C25 P3 C37 102.7(2) . .
C28 P3 Zr2 103.57(15) . .
C25 P3 Zr2 100.23(15) . .
C37 P3 Zr2 133.17(16) . .
C26 P4 C27 107.0(2) . .
C26 P4 C43 105.4(2) . .
C27 P4 C43 104.8(2) . .
C26 P4 Zr2 106.61(16) . .
C27 P4 Zr2 96.64(14) . .
C43 P4 Zr2 133.81(15) . .
N1 Si1 C5 112.3(2) . .
N1 Si1 C6 116.1(2) . .
C5 Si1 C6 104.9(3) . .
N1 Si1 C1 109.07(19) . .
C5 Si1 C1 110.8(2) . .
C6 Si1 C1 103.2(2) . .
N1 Si2A C7 114.8(2) . .
N1 Si2A C8 117.2(2) . .
C7 Si2A C8 104.0(2) . .
N1 Si2A C2 107.54(18) . .
C7 Si2A C2 107.9(2) . .
C8 Si2A C2 104.6(2) . .
N2 Si3 C9 114.7(2) . .
N2 Si3 C10 113.3(2) . .
C9 Si3 C10 104.6(3) . .
N2 Si3 C3 112.4(2) . .
C9 Si3 C3 107.6(3) . .
C10 Si3 C3 103.4(3) . .
N2 Si4 C12 115.8(2) . .
N2 Si4 C4 109.83(19) . .
C12 Si4 C4 105.5(2) . .
N2 Si4 C11 115.3(2) . .
C12 Si4 C11 105.1(2) . .
C4 Si4 C11 104.2(2) . .
N3 Si5 C29 113.0(2) . .
N3 Si5 C25 109.01(18) . .
C29 Si5 C25 107.5(3) . .
N3 Si5 C30 116.7(2) . .
C29 Si5 C30 107.1(3) . .
C25 Si5 C30 102.6(2) . .
N3 Si6 C31 114.4(2) . .
N3 Si6 C32 116.9(2) . .
C31 Si6 C32 104.3(3) . .
N3 Si6 C26 108.32(19) . .
C31 Si6 C26 107.9(2) . .
C32 Si6 C26 104.2(3) . .
N4 Si7 C34 111.5(2) . .
N4 Si7 C33 116.4(2) . .
C34 Si7 C33 107.0(3) . .
N4 Si7 C27 109.37(19) . .
C34 Si7 C27 110.2(2) . .
C33 Si7 C27 101.9(2) . .
N4 Si8 C35 117.6(2) . .
N4 Si8 C36 113.2(2) . .
C35 Si8 C36 103.9(3) . .
N4 Si8 C28 108.54(19) . .
C35 Si8 C28 107.6(2) . .
C36 Si8 C28 105.2(3) . .
Si1 N1 Si2A 116.64(19) . .
Si1 N1 Zr1 116.21(17) . .
Si2A N1 Zr1 126.68(18) . .
Si3 N2 Si4 113.8(2) . .
Si3 N2 Zr1 118.69(18) . .
Si4 N2 Zr1 126.9(2) . .
Si5 N3 Si6 116.85(19) . .
Si5 N3 Zr2 120.57(18) . .
Si6 N3 Zr2 122.23(18) . .
Si7 N4 Si8 118.7(2) . .
Si7 N4 Zr2 120.83(17) . .
Si8 N4 Zr2 120.42(17) . .
N6 N5 Zr1 74.00(18) . .
N6 N5 Zr2 69.46(17) . .
Zr1 N5 Zr2 106.18(14) . .
C58 N6 N5 119.5(3) . .
C58 N6 Zr2 123.8(3) . .
N5 N6 Zr2 70.99(17) . .
C58 N6 Zr1 132.2(2) . .
N5 N6 Zr1 66.40(17) . .
Zr2 N6 Zr1 103.35(13) . .
P1 C1 Si1 116.1(2) . .
P1 C1 H1A 108.3 . .
Si1 C1 H1A 108.3 . .
P1 C1 H1B 108.3 . .
Si1 C1 H1B 108.3 . .
H1A C1 H1B 107.4 . .
P2 C2 Si2A 112.0(2) . .
P2 C2 H2A 109.2 . .
Si2A C2 H2A 109.2 . .
P2 C2 H2B 109.2 . .
Si2A C2 H2B 109.2 . .
H2A C2 H2B 107.9 . .
P2 C3 Si3 116.8(3) . .
P2 C3 H3A 108.1 . .
Si3 C3 H3A 108.1 . .
P2 C3 H3B 108.1 . .
Si3 C3 H3B 108.1 . .
H3A C3 H3B 107.3 . .
P1 C4 Si4 109.7(2) . .
P1 C4 H4A 109.7 . .
Si4 C4 H4A 109.7 . .
P1 C4 H4B 109.7 . .
Si4 C4 H4B 109.7 . .
H4A C4 H4B 108.2 . .
Si1 C5 H5A 109.5 . .
Si1 C5 H5B 109.5 . .
H5A C5 H5B 109.5 . .
Si1 C5 H5C 109.5 . .
H5A C5 H5C 109.5 . .
H5B C5 H5C 109.5 . .
Si1 C6 H6A 109.5 . .
Si1 C6 H6B 109.5 . .
H6A C6 H6B 109.5 . .
Si1 C6 H6C 109.5 . .
H6A C6 H6C 109.5 . .
H6B C6 H6C 109.5 . .
Si2A C7 H7A 109.5 . .
Si2A C7 H7B 109.5 . .
H7A C7 H7B 109.5 . .
Si2A C7 H7C 109.5 . .
H7A C7 H7C 109.5 . .
H7B C7 H7C 109.5 . .
Si2A C8 H8A 109.5 . .
Si2A C8 H8B 109.5 . .
H8A C8 H8B 109.5 . .
Si2A C8 H8C 109.5 . .
H8A C8 H8C 109.5 . .
H8B C8 H8C 109.5 . .
Si3 C9 H9A 109.5 . .
Si3 C9 H9B 109.5 . .
H9A C9 H9B 109.5 . .
Si3 C9 H9C 109.5 . .
H9A C9 H9C 109.5 . .
H9B C9 H9C 109.5 . .
Si3 C10 H10A 109.5 . .
Si3 C10 H10B 109.5 . .
H10A C10 H10B 109.5 . .
Si3 C10 H10C 109.5 . .
H10A C10 H10C 109.5 . .
H10B C10 H10C 109.5 . .
Si4 C11 H11A 109.5 . .
Si4 C11 H11B 109.5 . .
H11A C11 H11B 109.5 . .
Si4 C11 H11C 109.5 . .
H11A C11 H11C 109.5 . .
H11B C11 H11C 109.5 . .
Si4 C12 H12A 109.5 . .
Si4 C12 H12B 109.5 . .
H12A C12 H12B 109.5 . .
Si4 C12 H12C 109.5 . .
H12A C12 H12C 109.5 . .
H12B C12 H12C 109.5 . .
C18 C13 C14 118.2(5) . .
C18 C13 P1 120.4(4) . .
C14 C13 P1 121.3(4) . .
C15 C14 C13 120.5(5) . .
C15 C14 H14 119.8 . .
C13 C14 H14 119.8 . .
C16 C15 C14 120.4(5) . .
C16 C15 H15 119.8 . .
C14 C15 H15 119.8 . .
C17 C16 C15 119.3(5) . .
C17 C16 H16 120.3 . .
C15 C16 H16 120.3 . .
C16 C17 C18 120.4(5) . .
C16 C17 H17 119.8 . .
C18 C17 H17 119.8 . .
C13 C18 C17 121.0(5) . .
C13 C18 H18 119.5 . .
C17 C18 H18 119.5 . .
C24 C19 C20 118.5(4) . .
C24 C19 P2 119.4(3) . .
C20 C19 P2 122.0(3) . .
C21 C20 C19 120.7(4) . .
C21 C20 H20 119.7 . .
C19 C20 H20 119.7 . .
C20 C21 C22 120.5(5) . .
C20 C21 H21 119.7 . .
C22 C21 H21 119.7 . .
C21 C22 C23 119.7(5) . .
C21 C22 H22 120.1 . .
C23 C22 H22 120.1 . .
C24 C23 C22 119.7(5) . .
C24 C23 H23 120.2 . .
C22 C23 H23 120.2 . .
C23 C24 C19 120.9(4) . .
C23 C24 H24 119.5 . .
C19 C24 H24 119.5 . .
P3 C25 Si5 109.9(2) . .
P3 C25 H25A 109.7 . .
Si5 C25 H25A 109.7 . .
P3 C25 H25B 109.7 . .
Si5 C25 H25B 109.7 . .
H25A C25 H25B 108.2 . .
P4 C26 Si6 109.0(2) . .
P4 C26 H26A 109.9 . .
Si6 C26 H26A 109.9 . .
P4 C26 H26B 109.9 . .
Si6 C26 H26B 109.9 . .
H26A C26 H26B 108.3 . .
P4 C27 Si7 115.8(2) . .
P4 C27 H27A 108.3 . .
Si7 C27 H27A 108.3 . .
P4 C27 H27B 108.3 . .
Si7 C27 H27B 108.3 . .
H27A C27 H27B 107.4 . .
P3 C28 Si8 107.8(2) . .
P3 C28 H28A 110.1 . .
Si8 C28 H28A 110.1 . .
P3 C28 H28B 110.2 . .
Si8 C28 H28B 110.2 . .
H28A C28 H28B 108.5 . .
Si5 C29 H29A 109.5 . .
Si5 C29 H29B 109.5 . .
H29A C29 H29B 109.5 . .
Si5 C29 H29C 109.5 . .
H29A C29 H29C 109.5 . .
H29B C29 H29C 109.5 . .
Si5 C30 H30A 109.5 . .
Si5 C30 H30B 109.5 . .
H30A C30 H30B 109.5 . .
Si5 C30 H30C 109.5 . .
H30A C30 H30C 109.5 . .
H30B C30 H30C 109.5 . .
Si6 C31 H31A 109.5 . .
Si6 C31 H31B 109.5 . .
H31A C31 H31B 109.5 . .
Si6 C31 H31C 109.5 . .
H31A C31 H31C 109.5 . .
H31B C31 H31C 109.5 . .
Si6 C32 H32A 109.5 . .
Si6 C32 H32B 109.5 . .
H32A C32 H32B 109.5 . .
Si6 C32 H32C 109.5 . .
H32A C32 H32C 109.5 . .
H32B C32 H32C 109.5 . .
Si7 C33 H33A 109.5 . .
Si7 C33 H33B 109.5 . .
H33A C33 H33B 109.5 . .
Si7 C33 H33C 109.5 . .
H33A C33 H33C 109.5 . .
H33B C33 H33C 109.5 . .
Si7 C34 H34A 109.5 . .
Si7 C34 H34B 109.5 . .
H34A C34 H34B 109.5 . .
Si7 C34 H34C 109.5 . .
H34A C34 H34C 109.5 . .
H34B C34 H34C 109.5 . .
Si8 C35 H35A 109.5 . .
Si8 C35 H35B 109.5 . .
H35A C35 H35B 109.5 . .
Si8 C35 H35C 109.5 . .
H35A C35 H35C 109.5 . .
H35B C35 H35C 109.5 . .
Si8 C36 H36A 109.5 . .
Si8 C36 H36B 109.5 . .
H36A C36 H36B 109.5 . .
Si8 C36 H36C 109.5 . .
H36A C36 H36C 109.5 . .
H36B C36 H36C 109.5 . .
C38 C37 C42 119.0(5) . .
C38 C37 P3 120.8(3) . .
C42 C37 P3 120.2(4) . .
C37 C38 C39 120.3(5) . .
C37 C38 H38 119.8 . .
C39 C38 H38 119.8 . .
C40 C39 C38 120.1(5) . .
C40 C39 H39 120.0 . .
C38 C39 H39 120.0 . .
C41 C40 C39 120.5(5) . .
C41 C40 H40 119.7 . .
C39 C40 H40 119.7 . .
C40 C41 C42 119.7(5) . .
C40 C41 H41 120.2 . .
C42 C41 H41 120.2 . .
C41 C42 C37 120.4(5) . .
C41 C42 H42 119.8 . .
C37 C42 H42 119.8 . .
C44 C43 C48 118.5(5) . .
C44 C43 P4 122.3(4) . .
C48 C43 P4 119.2(4) . .
C43 C44 C45 120.6(5) . .
C43 C44 H44 119.7 . .
C45 C44 H44 119.7 . .
C46 C45 C44 120.0(6) . .
C46 C45 H45 120.0 . .
C44 C45 H45 120.0 . .
C45 C46 C47 119.8(5) . .
C45 C46 H46 120.1 . .
C47 C46 H46 120.1 . .
C46 C47 C48 121.1(6) . .
C46 C47 H47 119.5 . .
C48 C47 H47 119.5 . .
C47 C48 C43 119.9(6) . .
C47 C48 H48 120.0 . .
C43 C48 H48 120.0 . .
C50 C49 Zr2 149.6(3) . .
C50 C49 Zr1 121.6(3) . .
Zr2 C49 Zr1 87.81(14) . .
C49 C50 C51 177.7(5) . .
C52 C51 C56 119.1(5) . .
C52 C51 C50 120.6(5) . .
C56 C51 C50 120.3(5) . .
C51 C52 C53 118.4(6) . .
C51 C52 H52 120.8 . .
C53 C52 H52 120.8 . .
C54 C53 C52 119.7(6) . .
C54 C53 H53 120.2 . .
C52 C53 H53 120.2 . .
C55 C54 C53 122.1(6) . .
C55 C54 C57 117.7(6) . .
C53 C54 C57 120.2(7) . .
C54 C55 C56 118.6(6) . .
C54 C55 H55 120.7 . .
C56 C55 H55 120.7 . .
C55 C56 C51 122.2(6) . .
C55 C56 H56 118.9 . .
C51 C56 H56 118.9 . .
C54 C57 H57A 109.5 . .
C54 C57 H57B 109.5 . .
H57A C57 H57B 109.5 . .
C54 C57 H57C 109.5 . .
H57A C57 H57C 109.5 . .
H57B C57 H57C 109.5 . .
C59 C58 N6 126.2(4) . .
C59 C58 H58 116.9 . .
N6 C58 H58 116.9 . .
C58 C59 C60 126.2(5) . .
C58 C59 H59 116.9 . .
C60 C59 H59 116.9 . .
C61 C60 C65 118.1(5) . .
C61 C60 C59 119.4(5) . .
C65 C60 C59 122.5(5) . .
C60 C61 C62 119.9(7) . .
C60 C61 H61 120.0 . .
C62 C61 H61 120.0 . .
C63 C62 C61 121.1(7) . .
C63 C62 H62 119.5 . .
C61 C62 H62 119.5 . .
C62 C63 C64 118.4(6) . .
C62 C63 C66 122.8(8) . .
C64 C63 C66 118.6(8) . .
C63 C64 C65 121.8(7) . .
C63 C64 H64 119.1 . .
C65 C64 H64 119.1 . .
C64 C65 C60 120.6(6) . .
C64 C65 H65 119.7 . .
C60 C65 H65 119.7 . .
C63 C66 H66A 109.5 . .
C63 C66 H66B 109.5 . .
H66A C66 H66B 109.5 . .
C63 C66 H66C 109.5 . .
H66A C66 H66C 109.5 . .
H66B C66 H66C 109.5 . .
C68A C67 C67 138(2) . 2_666
C68A C67 H67A 102.6 . .
C67 C67 H67A 102.6 2_666 .
C68A C67 H67B 102.6 . .
C67 C67 H67B 102.6 2_666 .
H67A C67 H67B 105.0 . .
C67 C68A C69 122(2) . .
C67 C68A H68A 106.8 . .
C69 C68A H68A 106.8 . .
C67 C68A H68B 106.8 . .
C69 C68A H68B 106.8 . .
H68A C68A H68B 106.7 . .
C68A C69 H69A 109.5 . .
C68A C69 H69B 109.5 . .
H69A C69 H69B 109.5 . .
C68A C69 H69C 109.5 . .
H69A C69 H69C 109.5 . .
H69B C69 H69C 109.5 . .

loop_
_geom_bond_atom_site_label_1
_geom_bond_atom_site_label_2
_geom_bond_distance
_geom_bond_site_symmetry_2
Zr1 N5 2.094(3) .
Zr1 N6 2.197(3) .
Zr1 N1 2.205(3) .
Zr1 N2 2.306(4) .
Zr1 C49 2.463(4) .
Zr1 P2 2.7555(11) .
Zr1 P1 2.7846(11) .
Zr1 Zr2 3.4040(5) .
Zr2 N6 2.142(3) .
Zr2 N5 2.163(3) .
Zr2 N4 2.176(3) .
Zr2 N3 2.306(3) .
Zr2 C49 2.445(4) .
Zr2 P3 2.7320(11) .
Zr2 P4 2.7665(11) .
P1 C4 1.800(5) .
P1 C13 1.834(5) .
P1 C1 1.834(5) .
P2 C2 1.804(5) .
P2 C19 1.827(4) .
P2 C3 1.839(5) .
P3 C28 1.795(5) .
P3 C25 1.818(4) .
P3 C37 1.823(5) .
P4 C26 1.806(5) .
P4 C27 1.817(5) .
P4 C43 1.827(5) .
Si1 N1 1.725(4) .
Si1 C5 1.872(6) .
Si1 C6 1.874(5) .
Si1 C1 1.897(5) .
Si2A N1 1.731(4) .
Si2A C7 1.872(5) .
Si2A C8 1.878(5) .
Si2A C2 1.887(5) .
Si3 N2 1.712(4) .
Si3 C9 1.874(6) .
Si3 C10 1.895(6) .
Si3 C3 1.896(5) .
Si4 N2 1.727(4) .
Si4 C12 1.879(5) .
Si4 C4 1.890(5) .
Si4 C11 1.892(5) .
Si5 N3 1.725(4) .
Si5 C29 1.875(6) .
Si5 C25 1.881(5) .
Si5 C30 1.879(5) .
Si6 N3 1.725(4) .
Si6 C31 1.857(5) .
Si6 C32 1.873(5) .
Si6 C26 1.899(5) .
Si7 N4 1.733(3) .
Si7 C34 1.866(5) .
Si7 C33 1.871(5) .
Si7 C27 1.894(5) .
Si8 N4 1.737(3) .
Si8 C35 1.862(5) .
Si8 C36 1.874(5) .
Si8 C28 1.899(5) .
N5 N6 1.457(4) .
N6 C58 1.419(5) .
C1 H1A 0.9900 .
C1 H1B 0.9900 .
C2 H2A 0.9900 .
C2 H2B 0.9900 .
C3 H3A 0.9900 .
C3 H3B 0.9900 .
C4 H4A 0.9900 .
C4 H4B 0.9900 .
C5 H5A 0.9800 .
C5 H5B 0.9800 .
C5 H5C 0.9800 .
C6 H6A 0.9800 .
C6 H6B 0.9800 .
C6 H6C 0.9800 .
C7 H7A 0.9800 .
C7 H7B 0.9800 .
C7 H7C 0.9800 .
C8 H8A 0.9800 .
C8 H8B 0.9800 .
C8 H8C 0.9800 .
C9 H9A 0.9800 .
C9 H9B 0.9800 .
C9 H9C 0.9800 .
C10 H10A 0.9800 .
C10 H10B 0.9800 .
C10 H10C 0.9800 .
C11 H11A 0.9800 .
C11 H11B 0.9800 .
C11 H11C 0.9800 .
C12 H12A 0.9800 .
C12 H12B 0.9800 .
C12 H12C 0.9800 .
C13 C18 1.376(7) .
C13 C14 1.401(6) .
C14 C15 1.390(7) .
C14 H14 0.9500 .
C15 C16 1.382(7) .
C15 H15 0.9500 .
C16 C17 1.373(7) .
C16 H16 0.9500 .
C17 C18 1.396(7) .
C17 H17 0.9500 .
C18 H18 0.9500 .
C19 C24 1.395(6) .
C19 C20 1.399(6) .
C20 C21 1.379(6) .
C20 H20 0.9500 .
C21 C22 1.386(7) .
C21 H21 0.9500 .
C22 C23 1.392(7) .
C22 H22 0.9500 .
C23 C24 1.390(6) .
C23 H23 0.9500 .
C24 H24 0.9500 .
C25 H25A 0.9900 .
C25 H25B 0.9900 .
C26 H26A 0.9900 .
C26 H26B 0.9900 .
C27 H27A 0.9900 .
C27 H27B 0.9900 .
C28 H28A 0.9900 .
C28 H28B 0.9900 .
C29 H29A 0.9800 .
C29 H29B 0.9800 .
C29 H29C 0.9800 .
C30 H30A 0.9800 .
C30 H30B 0.9800 .
C30 H30C 0.9800 .
C31 H31A 0.9800 .
C31 H31B 0.9800 .
C31 H31C 0.9800 .
C32 H32A 0.9800 .
C32 H32B 0.9800 .
C32 H32C 0.9800 .
C33 H33A 0.9800 .
C33 H33B 0.9800 .
C33 H33C 0.9800 .
C34 H34A 0.9800 .
C34 H34B 0.9800 .
C34 H34C 0.9800 .
C35 H35A 0.9800 .
C35 H35B 0.9800 .
C35 H35C 0.9800 .
C36 H36A 0.9800 .
C36 H36B 0.9800 .
C36 H36C 0.9800 .
C37 C38 1.382(7) .
C37 C42 1.400(6) .
C38 C39 1.387(7) .
C38 H38 0.9500 .
C39 C40 1.376(7) .
C39 H39 0.9500 .
C40 C41 1.376(8) .
C40 H40 0.9500 .
C41 C42 1.386(7) .
C41 H41 0.9500 .
C42 H42 0.9500 .
C43 C44 1.392(7) .
C43 C48 1.397(7) .
C44 C45 1.395(7) .
C44 H44 0.9500 .
C45 C46 1.371(9) .
C45 H45 0.9500 .
C46 C47 1.374(9) .
C46 H46 0.9500 .
C47 C48 1.382(8) .
C47 H47 0.9500 .
C48 H48 0.9500 .
C49 C50 1.202(6) .
C50 C51 1.444(6) .
C51 C52 1.375(8) .
C51 C56 1.404(7) .
C52 C53 1.432(8) .
C52 H52 0.9500 .
C53 C54 1.376(10) .
C53 H53 0.9500 .
C54 C55 1.350(9) .
C54 C57 1.539(8) .
C55 C56 1.374(8) .
C55 H55 0.9500 .
C56 H56 0.9500 .
C57 H57A 0.9800 .
C57 H57B 0.9800 .
C57 H57C 0.9800 .
C58 C59 1.330(6) .
C58 H58 0.9500 .
C59 C60 1.465(6) .
C59 H59 0.9500 .
C60 C61 1.376(8) .
C60 C65 1.402(8) .
C61 C62 1.437(9) .
C61 H61 0.9500 .
C62 C63 1.365(11) .
C62 H62 0.9500 .
C63 C64 1.370(11) .
C63 C66 1.503(9) .
C64 C65 1.391(7) .
C64 H64 0.9500 .
C65 H65 0.9500 .
C66 H66A 0.9800 .
C66 H66B 0.9800 .
C66 H66C 0.9800 .
C67 C68A 1.36(2) .
C67 C67 1.39(2) 2_666
C67 H67A 0.9900 .
C67 H67B 0.9900 .
C68A C69 1.48(3) .
C68A H68A 0.9900 .
C68A H68B 0.9900 .
C69 H69A 0.9800 .
C69 H69B 0.9800 .
C69 H69C 0.9800 .

loop_
_geom_torsion_atom_site_label_1
_geom_torsion_atom_site_label_2
_geom_torsion_atom_site_label_3
_geom_torsion_atom_site_label_4
_geom_torsion
_geom_torsion_site_symmetry_1
N5 Zr1 Zr2 N6 67.30(19) .
N1 Zr1 Zr2 N6 20.86(18) .
N2 Zr1 Zr2 N6 -157.91(19) .
C49 Zr1 Zr2 N6 -138.98(19) .
P2 Zr1 Zr2 N6 -64.00(14) .
P1 Zr1 Zr2 N6 120.22(14) .
N6 Zr1 Zr2 N5 -67.30(19) .
N1 Zr1 Zr2 N5 -46.44(18) .
N2 Zr1 Zr2 N5 134.8(2) .
C49 Zr1 Zr2 N5 153.7(2) .
P2 Zr1 Zr2 N5 -131.30(15) .
P1 Zr1 Zr2 N5 52.92(14) .
N5 Zr1 Zr2 N4 8.31(18) .
N6 Zr1 Zr2 N4 -58.99(18) .
N1 Zr1 Zr2 N4 -38.13(16) .
N2 Zr1 Zr2 N4 143.10(18) .
C49 Zr1 Zr2 N4 162.03(18) .
P2 Zr1 Zr2 N4 -122.99(12) .
P1 Zr1 Zr2 N4 61.23(12) .
N5 Zr1 Zr2 N3 -156.98(19) .
N6 Zr1 Zr2 N3 135.72(18) .
N1 Zr1 Zr2 N3 156.58(17) .
N2 Zr1 Zr2 N3 -22.20(19) .
C49 Zr1 Zr2 N3 -3.26(18) .
P2 Zr1 Zr2 N3 71.72(13) .
P1 Zr1 Zr2 N3 -104.06(13) .
N5 Zr1 Zr2 C49 -153.7(2) .
N6 Zr1 Zr2 C49 138.98(19) .
N1 Zr1 Zr2 C49 159.84(18) .
N2 Zr1 Zr2 C49 -18.94(19) .
P2 Zr1 Zr2 C49 74.98(14) .
P1 Zr1 Zr2 C49 -100.80(14) .
N5 Zr1 Zr2 P3 -70.04(14) .
N6 Zr1 Zr2 P3 -137.34(14) .
N1 Zr1 Zr2 P3 -116.48(12) .
N2 Zr1 Zr2 P3 64.74(14) .
C49 Zr1 Zr2 P3 83.68(14) .
P2 Zr1 Zr2 P3 158.66(4) .
P1 Zr1 Zr2 P3 -17.12(4) .
N5 Zr1 Zr2 P4 112.94(14) .
N6 Zr1 Zr2 P4 45.64(14) .
N1 Zr1 Zr2 P4 66.50(12) .
N2 Zr1 Zr2 P4 -112.28(14) .
C49 Zr1 Zr2 P4 -93.34(14) .
P2 Zr1 Zr2 P4 -18.36(4) .
P1 Zr1 Zr2 P4 165.86(4) .
N5 Zr1 P1 C4 138.40(19) .
N6 Zr1 P1 C4 146.01(19) .
N1 Zr1 P1 C4 -120.1(2) .
N2 Zr1 P1 C4 -27.78(19) .
C49 Zr1 P1 C4 61.2(2) .
P2 Zr1 P1 C4 -61.57(19) .
Zr2 Zr1 P1 C4 108.78(17) .
N5 Zr1 P1 C13 2.3(2) .
N6 Zr1 P1 C13 10.0(2) .
N1 Zr1 P1 C13 103.8(2) .
N2 Zr1 P1 C13 -163.8(2) .
C49 Zr1 P1 C13 -74.8(2) .
P2 Zr1 P1 C13 162.4(2) .
Zr2 Zr1 P1 C13 -27.3(2) .
N5 Zr1 P1 C1 -112.56(19) .
N6 Zr1 P1 C1 -104.94(19) .
N1 Zr1 P1 C1 -11.08(19) .
N2 Zr1 P1 C1 81.26(19) .
C49 Zr1 P1 C1 170.29(19) .
P2 Zr1 P1 C1 47.48(19) .
Zr2 Zr1 P1 C1 -142.18(16) .
N5 Zr1 P2 C2 67.2(2) .
N6 Zr1 P2 C2 67.04(19) .
N1 Zr1 P2 C2 -28.51(19) .
N2 Zr1 P2 C2 -121.55(19) .
C49 Zr1 P2 C2 144.58(19) .
P1 Zr1 P2 C2 -88.94(19) .
Zr2 Zr1 P2 C2 100.64(17) .
N5 Zr1 P2 C19 -58.6(2) .
N6 Zr1 P2 C19 -58.8(2) .
N1 Zr1 P2 C19 -154.4(2) .
N2 Zr1 P2 C19 112.6(2) .
C49 Zr1 P2 C19 18.7(2) .
P1 Zr1 P2 C19 145.2(2) .
Zr2 Zr1 P2 C19 -25.2(2) .
N5 Zr1 P2 C3 179.0(2) .
N6 Zr1 P2 C3 178.8(2) .
N1 Zr1 P2 C3 83.2(2) .
N2 Zr1 P2 C3 -9.8(2) .
C49 Zr1 P2 C3 -103.7(2) .
P1 Zr1 P2 C3 22.8(2) .
Zr2 Zr1 P2 C3 -147.60(18) .
N6 Zr2 P3 C28 52.9(2) .
N5 Zr2 P3 C28 50.87(18) .
N4 Zr2 P3 C28 -42.57(18) .
N3 Zr2 P3 C28 -141.13(19) .
C49 Zr2 P3 C28 130.66(19) .
P4 Zr2 P3 C28 -100.09(17) .
Zr1 Zr2 P3 C28 84.66(16) .
N6 Zr2 P3 C25 163.1(2) .
N5 Zr2 P3 C25 161.0(2) .
N4 Zr2 P3 C25 67.6(2) .
N3 Zr2 P3 C25 -31.0(2) .
C49 Zr2 P3 C25 -119.2(2) .
P4 Zr2 P3 C25 10.1(2) .
Zr1 Zr2 P3 C25 -165.17(17) .
N6 Zr2 P3 C37 -78.5(2) .
N5 Zr2 P3 C37 -80.5(2) .
N4 Zr2 P3 C37 -174.0(2) .
N3 Zr2 P3 C37 87.5(2) .
C49 Zr2 P3 C37 -0.7(2) .
P4 Zr2 P3 C37 128.5(2) .
Zr1 Zr2 P3 C37 -46.7(2) .
N6 Zr2 P4 C26 120.64(19) .
N5 Zr2 P4 C26 134.4(2) .
N4 Zr2 P4 C26 -135.69(19) .
N3 Zr2 P4 C26 -38.2(2) .
C49 Zr2 P4 C26 44.1(2) .
P3 Zr2 P4 C26 -80.96(18) .
Zr1 Zr2 P4 C26 93.89(17) .
N6 Zr2 P4 C27 -129.37(18) .
N5 Zr2 P4 C27 -115.60(19) .
N4 Zr2 P4 C27 -25.70(18) .
N3 Zr2 P4 C27 71.74(19) .
C49 Zr2 P4 C27 154.06(19) .
P3 Zr2 P4 C27 29.03(18) .
Zr1 Zr2 P4 C27 -156.12(16) .
N6 Zr2 P4 C43 -11.5(2) .
N5 Zr2 P4 C43 2.2(3) .
N4 Zr2 P4 C43 92.1(2) .
N3 Zr2 P4 C43 -170.4(3) .
C49 Zr2 P4 C43 -88.1(3) .
P3 Zr2 P4 C43 146.9(2) .
Zr1 Zr2 P4 C43 -38.3(2) .
C5 Si1 N1 Si2A 81.8(3) .
C6 Si1 N1 Si2A -39.0(4) .
C1 Si1 N1 Si2A -155.0(2) .
C5 Si1 N1 Zr1 -90.9(3) .
C6 Si1 N1 Zr1 148.3(3) .
C1 Si1 N1 Zr1 32.3(3) .
C7 Si2A N1 Si1 -53.7(3) .
C8 Si2A N1 Si1 68.9(3) .
C2 Si2A N1 Si1 -173.8(2) .
C7 Si2A N1 Zr1 118.1(3) .
C8 Si2A N1 Zr1 -119.3(3) .
C2 Si2A N1 Zr1 -2.0(3) .
N5 Zr1 N1 Si1 67.4(2) .
N6 Zr1 N1 Si1 106.8(2) .
N2 Zr1 N1 Si1 -86.7(2) .
C49 Zr1 N1 Si1 162.9(4) .
P2 Zr1 N1 Si1 -170.2(2) .
P1 Zr1 N1 Si1 -12.21(19) .
Zr2 Zr1 N1 Si1 94.1(2) .
N5 Zr1 N1 Si2A -104.5(2) .
N6 Zr1 N1 Si2A -65.1(2) .
N2 Zr1 N1 Si2A 101.5(2) .
C49 Zr1 N1 Si2A -9.0(7) .
P2 Zr1 N1 Si2A 18.0(2) .
P1 Zr1 N1 Si2A 176.0(2) .
Zr2 Zr1 N1 Si2A -77.7(3) .
C9 Si3 N2 Si4 -73.3(3) .
C10 Si3 N2 Si4 46.7(3) .
C3 Si3 N2 Si4 163.4(2) .
C9 Si3 N2 Zr1 97.8(3) .
C10 Si3 N2 Zr1 -142.2(3) .
C3 Si3 N2 Zr1 -25.5(3) .
C12 Si4 N2 Si3 -84.9(3) .
C4 Si4 N2 Si3 155.7(2) .
C11 Si4 N2 Si3 38.4(3) .
C12 Si4 N2 Zr1 104.8(3) .
C4 Si4 N2 Zr1 -14.5(3) .
C11 Si4 N2 Zr1 -131.9(3) .
N5 Zr1 N2 Si3 -174.88(19) .
N6 Zr1 N2 Si3 56.2(6) .
N1 Zr1 N2 Si3 -58.0(2) .
C49 Zr1 N2 Si3 107.6(2) .
P2 Zr1 N2 Si3 20.43(19) .
P1 Zr1 N2 Si3 -145.7(2) .
Zr2 Zr1 N2 Si3 121.09(17) .
N5 Zr1 N2 Si4 -5.1(4) .
N6 Zr1 N2 Si4 -134.0(4) .
N1 Zr1 N2 Si4 111.9(2) .
C49 Zr1 N2 Si4 -82.6(3) .
P2 Zr1 N2 Si4 -169.7(2) .
P1 Zr1 N2 Si4 24.2(2) .
Zr2 Zr1 N2 Si4 -69.1(3) .
C29 Si5 N3 Si6 66.4(3) .
C25 Si5 N3 Si6 -174.2(2) .
C30 Si5 N3 Si6 -58.5(3) .
C29 Si5 N3 Zr2 -107.0(3) .
C25 Si5 N3 Zr2 12.5(3) .
C30 Si5 N3 Zr2 128.1(3) .
C31 Si6 N3 Si5 -85.8(3) .
C32 Si6 N3 Si5 36.5(4) .
C26 Si6 N3 Si5 153.8(2) .
C31 Si6 N3 Zr2 87.4(3) .
C32 Si6 N3 Zr2 -150.3(3) .
C26 Si6 N3 Zr2 -33.0(3) .
N6 Zr2 N3 Si5 167.60(19) .
N5 Zr2 N3 Si5 54.9(5) .
N4 Zr2 N3 Si5 -62.7(2) .
C49 Zr2 N3 Si5 103.4(2) .
P3 Zr2 N3 Si5 10.8(2) .
P4 Zr2 N3 Si5 -146.1(2) .
Zr1 Zr2 N3 Si5 105.7(2) .
N6 Zr2 N3 Si6 -5.4(4) .
N5 Zr2 N3 Si6 -118.1(4) .
N4 Zr2 N3 Si6 124.3(2) .
C49 Zr2 N3 Si6 -69.6(2) .
P3 Zr2 N3 Si6 -162.2(2) .
P4 Zr2 N3 Si6 40.9(2) .
Zr1 Zr2 N3 Si6 -67.2(3) .
C34 Si7 N4 Si8 60.9(3) .
C33 Si7 N4 Si8 -62.2(3) .
C27 Si7 N4 Si8 -177.0(2) .
C34 Si7 N4 Zr2 -116.9(2) .
C33 Si7 N4 Zr2 120.0(3) .
C27 Si7 N4 Zr2 5.3(3) .
C35 Si8 N4 Si7 -89.1(3) .
C36 Si8 N4 Si7 32.2(4) .
C28 Si8 N4 Si7 148.5(2) .
C35 Si8 N4 Zr2 88.7(3) .
C36 Si8 N4 Zr2 -150.1(3) .
C28 Si8 N4 Zr2 -33.7(3) .
N6 Zr2 N4 Si7 96.8(2) .
N5 Zr2 N4 Si7 135.3(2) .
N3 Zr2 N4 Si7 -60.0(2) .
C49 Zr2 N4 Si7 -166.9(4) .
P3 Zr2 N4 Si7 -138.9(2) .
P4 Zr2 N4 Si7 12.23(18) .
Zr1 Zr2 N4 Si7 130.40(15) .
N6 Zr2 N4 Si8 -80.9(2) .
N5 Zr2 N4 Si8 -42.4(2) .
N3 Zr2 N4 Si8 122.2(2) .
C49 Zr2 N4 Si8 15.4(6) .
P3 Zr2 N4 Si8 43.35(17) .
P4 Zr2 N4 Si8 -165.51(19) .
Zr1 Zr2 N4 Si8 -47.3(2) .
N1 Zr1 N5 N6 83.29(19) .
N2 Zr1 N5 N6 -161.9(2) .
C49 Zr1 N5 N6 -81.19(19) .
P2 Zr1 N5 N6 -0.3(2) .
P1 Zr1 N5 N6 169.53(18) .
Zr2 Zr1 N5 N6 -62.41(17) .
N6 Zr1 N5 Zr2 62.41(17) .
N1 Zr1 N5 Zr2 145.70(13) .
N2 Zr1 N5 Zr2 -99.5(3) .
C49 Zr1 N5 Zr2 -18.78(14) .
P2 Zr1 N5 Zr2 62.09(15) .
P1 Zr1 N5 Zr2 -128.07(12) .
N4 Zr2 N5 N6 -108.0(2) .
N3 Zr2 N5 N6 133.9(4) .
C49 Zr2 N5 N6 84.4(2) .
P3 Zr2 N5 N6 177.42(18) .
P4 Zr2 N5 N6 -21.9(2) .
Zr1 Zr2 N5 N6 65.47(18) .
N6 Zr2 N5 Zr1 -65.47(18) .
N4 Zr2 N5 Zr1 -173.48(14) .
N3 Zr2 N5 Zr1 68.4(5) .
C49 Zr2 N5 Zr1 18.98(14) .
P3 Zr2 N5 Zr1 111.95(12) .
P4 Zr2 N5 Zr1 -87.37(14) .
Zr1 N5 N6 C58 -126.5(3) .
Zr2 N5 N6 C58 118.8(3) .
Zr1 N5 N6 Zr2 114.65(11) .
Zr2 N5 N6 Zr1 -114.65(11) .
N5 Zr2 N6 C58 -113.4(4) .
N4 Zr2 N6 C58 -35.9(3) .
N3 Zr2 N6 C58 92.2(4) .
C49 Zr2 N6 C58 158.8(3) .
P3 Zr2 N6 C58 -116.6(3) .
P4 Zr2 N6 C58 48.4(3) .
Zr1 Zr2 N6 C58 -172.3(4) .
N4 Zr2 N6 N5 77.5(2) .
N3 Zr2 N6 N5 -154.4(2) .
C49 Zr2 N6 N5 -87.8(2) .
P3 Zr2 N6 N5 -3.2(2) .
P4 Zr2 N6 N5 161.75(18) .
Zr1 Zr2 N6 N5 -58.87(17) .
N5 Zr2 N6 Zr1 58.87(17) .
N4 Zr2 N6 Zr1 136.32(13) .
N3 Zr2 N6 Zr1 -95.5(3) .
C49 Zr2 N6 Zr1 -28.94(14) .
P3 Zr2 N6 Zr1 55.68(16) .
P4 Zr2 N6 Zr1 -139.38(11) .
N5 Zr1 N6 C58 109.3(4) .
N1 Zr1 N6 C58 7.1(4) .
N2 Zr1 N6 C58 -106.7(6) .
C49 Zr1 N6 C58 -159.8(4) .
P2 Zr1 N6 C58 -71.0(4) .
P1 Zr1 N6 C58 97.5(4) .
Zr2 Zr1 N6 C58 171.3(4) .
N1 Zr1 N6 N5 -102.15(19) .
N2 Zr1 N6 N5 144.0(5) .
C49 Zr1 N6 N5 90.9(2) .
P2 Zr1 N6 N5 179.73(17) .
P1 Zr1 N6 N5 -11.8(2) .
Zr2 Zr1 N6 N5 62.03(17) .
N5 Zr1 N6 Zr2 -62.03(17) .
N1 Zr1 N6 Zr2 -164.18(13) .
N2 Zr1 N6 Zr2 82.0(5) .
C49 Zr1 N6 Zr2 28.87(14) .
P2 Zr1 N6 Zr2 117.70(11) .
P1 Zr1 N6 Zr2 -73.85(13) .
C4 P1 C1 Si1 143.0(3) .
C13 P1 C1 Si1 -105.3(3) .
Zr1 P1 C1 Si1 31.2(3) .
N1 Si1 C1 P1 -44.8(3) .
C5 Si1 C1 P1 79.3(3) .
C6 Si1 C1 P1 -168.9(3) .
C19 P2 C2 Si2A 177.5(2) .
C3 P2 C2 Si2A -73.1(3) .
Zr1 P2 C2 Si2A 35.5(3) .
N1 Si2A C2 P2 -25.9(3) .
C7 Si2A C2 P2 -150.3(3) .
C8 Si2A C2 P2 99.4(3) .
C2 P2 C3 Si3 108.0(3) .
C19 P2 C3 Si3 -141.0(3) .
Zr1 P2 C3 Si3 -0.4(3) .
N2 Si3 C3 P2 15.1(4) .
C9 Si3 C3 P2 -112.1(3) .
C10 Si3 C3 P2 137.6(3) .
C13 P1 C4 Si4 176.1(2) .
C1 P1 C4 Si4 -73.8(3) .
Zr1 P1 C4 Si4 28.3(3) .
N2 Si4 C4 P1 -13.1(3) .
C12 Si4 C4 P1 -138.5(2) .
C11 Si4 C4 P1 111.0(3) .
C4 P1 C13 C18 157.7(4) .
C1 P1 C13 C18 46.2(4) .
Zr1 P1 C13 C18 -65.4(4) .
C4 P1 C13 C14 -24.2(4) .
C1 P1 C13 C14 -135.6(4) .
Zr1 P1 C13 C14 112.8(3) .
C18 C13 C14 C15 1.0(7) .
P1 C13 C14 C15 -177.3(4) .
C13 C14 C15 C16 -0.9(7) .
C14 C15 C16 C17 0.3(8) .
C15 C16 C17 C18 0.1(8) .
C14 C13 C18 C17 -0.5(7) .
P1 C13 C18 C17 177.7(4) .
C16 C17 C18 C13 0.0(7) .
C2 P2 C19 C24 -157.0(4) .
C3 P2 C19 C24 90.4(4) .
Zr1 P2 C19 C24 -32.0(5) .
C2 P2 C19 C20 26.7(4) .
C3 P2 C19 C20 -85.8(4) .
Zr1 P2 C19 C20 151.7(3) .
C24 C19 C20 C21 -1.2(7) .
P2 C19 C20 C21 175.1(4) .
C19 C20 C21 C22 0.6(8) .
C20 C21 C22 C23 0.3(9) .
C21 C22 C23 C24 -0.6(9) .
C22 C23 C24 C19 -0.1(8) .
C20 C19 C24 C23 1.0(7) .
P2 C19 C24 C23 -175.4(4) .
C28 P3 C25 Si5 153.0(2) .
C37 P3 C25 Si5 -93.5(3) .
Zr2 P3 C25 Si5 45.4(2) .
N3 Si5 C25 P3 -41.5(3) .
C29 Si5 C25 P3 81.3(3) .
C30 Si5 C25 P3 -165.9(3) .
C27 P4 C26 Si6 -70.4(3) .
C43 P4 C26 Si6 178.5(2) .
Zr2 P4 C26 Si6 32.2(3) .
N3 Si6 C26 P4 -6.2(3) .
C31 Si6 C26 P4 -130.6(3) .
C32 Si6 C26 P4 119.0(3) .
C26 P4 C27 Si7 145.2(3) .
C43 P4 C27 Si7 -103.2(3) .
Zr2 P4 C27 Si7 35.5(3) .
N4 Si7 C27 P4 -31.8(3) .
C34 Si7 C27 P4 91.1(3) .
C33 Si7 C27 P4 -155.5(3) .
C25 P3 C28 Si8 -70.0(3) .
C37 P3 C28 Si8 -179.9(2) .
Zr2 P3 C28 Si8 35.2(2) .
N4 Si8 C28 P3 -9.1(3) .
C35 Si8 C28 P3 -137.4(3) .
C36 Si8 C28 P3 112.3(3) .
C28 P3 C37 C38 -122.1(4) .
C25 P3 C37 C38 125.4(4) .
Zr2 P3 C37 C38 7.9(5) .
C28 P3 C37 C42 58.0(4) .
C25 P3 C37 C42 -54.5(4) .
Zr2 P3 C37 C42 -172.0(3) .
C42 C37 C38 C39 0.5(7) .
P3 C37 C38 C39 -179.4(4) .
C37 C38 C39 C40 -0.5(8) .
C38 C39 C40 C41 0.4(9) .
C39 C40 C41 C42 -0.3(9) .
C40 C41 C42 C37 0.4(8) .
C38 C37 C42 C41 -0.5(8) .
P3 C37 C42 C41 179.4(4) .
C26 P4 C43 C44 136.0(4) .
C27 P4 C43 C44 23.2(5) .
Zr2 P4 C43 C44 -91.5(4) .
C26 P4 C43 C48 -43.1(5) .
C27 P4 C43 C48 -155.8(4) .
Zr2 P4 C43 C48 89.4(4) .
C48 C43 C44 C45 -2.3(8) .
P4 C43 C44 C45 178.7(4) .
C43 C44 C45 C46 0.4(9) .
C44 C45 C46 C47 1.0(9) .
C45 C46 C47 C48 -0.4(10) .
C46 C47 C48 C43 -1.5(9) .
C44 C43 C48 C47 2.8(8) .
P4 C43 C48 C47 -178.1(5) .
N6 Zr2 C49 C50 -169.3(7) .
N5 Zr2 C49 C50 150.5(7) .
N4 Zr2 C49 C50 91.3(8) .
N3 Zr2 C49 C50 -16.4(7) .
P3 Zr2 C49 C50 64.4(7) .
P4 Zr2 C49 C50 -87.8(7) .
Zr1 Zr2 C49 C50 165.9(8) .
N6 Zr2 C49 Zr1 24.84(11) .
N5 Zr2 C49 Zr1 -15.40(11) .
N4 Zr2 C49 Zr1 -74.6(5) .
N3 Zr2 C49 Zr1 177.69(13) .
P3 Zr2 C49 Zr1 -101.51(10) .
P4 Zr2 C49 Zr1 106.36(9) .
N5 Zr1 C49 C50 -155.8(4) .
N6 Zr1 C49 C50 164.0(4) .
N1 Zr1 C49 C50 106.0(6) .
N2 Zr1 C49 C50 -4.2(4) .
P2 Zr1 C49 C50 79.6(4) .
P1 Zr1 C49 C50 -79.2(4) .
Zr2 Zr1 C49 C50 -171.7(5) .
N5 Zr1 C49 Zr2 15.88(12) .
N6 Zr1 C49 Zr2 -24.32(11) .
N1 Zr1 C49 Zr2 -82.3(5) .
N2 Zr1 C49 Zr2 167.43(13) .
P2 Zr1 C49 Zr2 -108.73(10) .
P1 Zr1 C49 Zr2 92.49(10) .
Zr2 C49 C50 C51 -23(12) .
Zr1 C49 C50 C51 140(11) .
C49 C50 C51 C52 163(11) .
C49 C50 C51 C56 -19(11) .
C56 C51 C52 C53 -1.3(8) .
C50 C51 C52 C53 176.6(5) .
C51 C52 C53 C54 -0.9(9) .
C52 C53 C54 C55 2.6(9) .
C52 C53 C54 C57 -179.2(5) .
C53 C54 C55 C56 -1.8(9) .
C57 C54 C55 C56 179.9(5) .
C54 C55 C56 C51 -0.5(8) .
C52 C51 C56 C55 2.1(8) .
C50 C51 C56 C55 -175.8(5) .
N5 N6 C58 C59 -0.6(6) .
Zr2 N6 C58 C59 85.4(5) .
Zr1 N6 C58 C59 -84.4(5) .
N6 C58 C59 C60 -177.7(4) .
C58 C59 C60 C61 175.9(5) .
C58 C59 C60 C65 -3.9(8) .
C65 C60 C61 C62 1.4(9) .
C59 C60 C61 C62 -178.4(5) .
C60 C61 C62 C63 -1.2(10) .
C61 C62 C63 C64 0.9(11) .
C61 C62 C63 C66 176.4(7) .
C62 C63 C64 C65 -0.8(10) .
C66 C63 C64 C65 -176.6(7) .
C63 C64 C65 C60 1.0(10) .
C61 C60 C65 C64 -1.3(8) .
C59 C60 C65 C64 178.5(5) .
C67 C67 C68A C69 168(2) 2_666
